data_4305892
loop_
_publ_author_name
'Michael T. Gamer'
'Yanhua Lan'
'Peter W. Roesky'
'Annie K. Powell'
'Rodolphe Cl\'erac'

_publ_contact_author
;
      Prof. Dr. Peter Roesky
      Freie Universitaet Berlin
      Fabeckstr. 34-36
      14195 Berlin
      Bundesrepublik Deutschland
;
_publ_contact_author_email roesky@chemie.fu-berlin.de
_publ_contact_author_fax +49/(0)3083852440
_publ_contact_author_phone +49/(0)3083854004
_publ_section_title
;
Pentanuclear Dysprosium Hydroxy Cluster Showing Single-Molecule-Magnet
Behavior
;
_journal_name_full 'Inorganic Chemistry'
_journal_page_first 6581
_journal_page_last 6583
_journal_paper_doi 10.1021/ic8008255
_journal_volume 47
_journal_year 2008
_chemical_formula_moiety 'C150 H115 Dy5 O25'
_chemical_formula_sum 'C150 H115 Dy5 O25'
_chemical_formula_weight 3129.92
_chemical_name_systematic
; 
 ? 
;
_space_group_IT_number 85
_symmetry_cell_setting tetragonal
_symmetry_Int_Tables_number 85
_symmetry_space_group_name_Hall '-P 4a'
_symmetry_space_group_name_H-M 'P 4/n :2'
_atom_sites_solution_hydrogens geom
_atom_sites_solution_primary direct
_atom_sites_solution_secondary difmap
_audit_creation_date 08-01-11
_audit_creation_method 'STOE X-RED'
_cell_angle_alpha 90.00
_cell_angle_beta 90.00
_cell_angle_gamma 90.00
_cell_formula_units_Z 2
_cell_length_a 19.4389(7)
_cell_length_b 19.4389(7)
_cell_length_c 18.3815(10)
_cell_measurement_reflns_used 26433
_cell_measurement_temperature 200(2)
_cell_measurement_theta_max 29.51
_cell_measurement_theta_min 2.66
_cell_volume 6945.8(5)
_computing_cell_refinement 'STOE X-AREA, PLATON (A.L.Spek, 2005)'
_computing_data_collection 'STOE X-AREA'
_computing_data_reduction 'STOE X-RED, PLATON (A.L.Spek, 2005)'
_computing_molecular_graphics 'Diamond 2.1e'
_computing_publication_material 'X-STEP32, Microsoft Word'
_computing_structure_refinement 'SHELXL-97 (Sheldrick, 1997)'
_computing_structure_solution 'SHELXS-97 (Sheldrick, 1997)'
_diffrn_ambient_temperature 200(2)
_diffrn_measured_fraction_theta_full 0.998
_diffrn_measured_fraction_theta_max 0.998
_diffrn_measurement_device_type 'STOE IPDS 2T'
_diffrn_measurement_method 'area detector'
_diffrn_radiation_monochromator graphite
_diffrn_radiation_source 'fine-focus sealed tube'
_diffrn_radiation_type MoK\a
_diffrn_radiation_wavelength 0.71073
_diffrn_reflns_av_R_equivalents 0.0597
_diffrn_reflns_av_sigmaI/netI 0.0351
_diffrn_reflns_limit_h_max 23
_diffrn_reflns_limit_h_min -21
_diffrn_reflns_limit_k_max 23
_diffrn_reflns_limit_k_min -23
_diffrn_reflns_limit_l_max 21
_diffrn_reflns_limit_l_min -21
_diffrn_reflns_number 33871
_diffrn_reflns_theta_full 25.02
_diffrn_reflns_theta_max 25.02
_diffrn_reflns_theta_min 2.67
_exptl_absorpt_coefficient_mu 2.724
_exptl_absorpt_correction_T_max 0.4274
_exptl_absorpt_correction_T_min 0.3664
_exptl_absorpt_correction_type integration
_exptl_absorpt_process_details 'STOE X-RED & X-SHAPE'
_exptl_crystal_colour yellow
_exptl_crystal_density_diffrn 1.497
_exptl_crystal_density_method 'not measured'
_exptl_crystal_description block
_exptl_crystal_F_000 3090
_exptl_crystal_size_max 0.413
_exptl_crystal_size_mid 0.398
_exptl_crystal_size_min 0.381
_refine_diff_density_max 2.180
_refine_diff_density_min -0.642
_refine_diff_density_rms 0.117
_refine_ls_extinction_method none
_refine_ls_goodness_of_fit_ref 1.015
_refine_ls_hydrogen_treatment constr
_refine_ls_matrix_type full
_refine_ls_number_parameters 323
_refine_ls_number_reflns 6138
_refine_ls_number_restraints 0
_refine_ls_restrained_S_all 1.015
_refine_ls_R_factor_all 0.0604
_refine_ls_R_factor_gt 0.0451
_refine_ls_shift/su_max 0.000
_refine_ls_shift/su_mean 0.000
_refine_ls_structure_factor_coef Fsqd
_refine_ls_weighting_details 'calc w=1/[\s^2^(Fo^2^)+(0.0977P)^2^+0.0000P] where P=(Fo^2^+2Fc^2^)/3'
_refine_ls_weighting_scheme calc
_refine_ls_wR_factor_gt 0.1307
_refine_ls_wR_factor_ref 0.1393
_reflns_number_gt 4770
_reflns_number_total 6138
_reflns_threshold_expression >2sigma(I)
_cod_data_source_file ic8008255-file001.cif
_cod_data_source_block 1
_cod_original_sg_symbol_H-M 'P 4/n'
_cod_database_code 4305892

loop_
_symmetry_equiv_pos_as_xyz
'x, y, z'
'-x+1/2, -y+1/2, z'
'-y+1/2, x, z'
'y, -x+1/2, z'
'-x, -y, -z'
'x-1/2, y-1/2, -z'
'y-1/2, -x, -z'
'-y, x-1/2, -z'

loop_
_atom_site_label
_atom_site_type_symbol
_atom_site_fract_x
_atom_site_fract_y
_atom_site_fract_z
_atom_site_U_iso_or_equiv
_atom_site_adp_type
_atom_site_occupancy
_atom_site_symmetry_multiplicity
_atom_site_calc_flag
_atom_site_refinement_flags
_atom_site_disorder_assembly
_atom_site_disorder_group
C1 C -0.0119(3) 0.3327(4) -0.3910(4) 0.0655(18) Uani 1 1 d . . .
C2 C -0.0370(4) 0.3744(4) -0.3341(6) 0.084(2) Uani 1 1 d . . .
H2 H -0.0813 0.3942 -0.3402 0.09(3) Uiso 1 1 calc R . .
C3 C -0.0020(4) 0.3888(4) -0.2696(5) 0.077(2) Uani 1 1 d . . .
C4 C -0.05114(17) 0.32302(18) -0.4605(2) 0.079(2) Uani 1 1 d G . .
C5 C -0.0208(2) 0.2839(2) -0.5151(2) 0.085(2) Uani 1 1 d G . .
H5 H 0.0240 0.2656 -0.5083 0.102 Uiso 1 1 calc R . .
C6 C -0.0561(2) 0.2716(2) -0.5795(2) 0.102(3) Uani 1 1 d G . .
H6 H -0.0354 0.2448 -0.6168 0.122 Uiso 1 1 calc R . .
C7 C -0.1217(2) 0.2984(3) -0.5894(3) 0.122(4) Uani 1 1 d G . .
H7 H -0.1459 0.2900 -0.6335 0.146 Uiso 1 1 calc R . .
C8 C -0.1521(2) 0.3375(3) -0.5349(3) 0.127(4) Uani 1 1 d G . .
H8 H -0.1969 0.3558 -0.5416 0.152 Uiso 1 1 calc R . .
C9 C -0.11677(17) 0.3498(2) -0.4704(3) 0.105(3) Uani 1 1 d G . .
H9 H -0.1375 0.3766 -0.4331 0.126 Uiso 1 1 calc R . .
C10 C -0.0315(3) 0.4409(3) -0.2192(2) 0.110(3) Uani 1 1 d G . .
C11 C -0.1004(3) 0.4598(3) -0.2206(3) 0.148(5) Uani 1 1 d G . .
H11 H -0.1307 0.4394 -0.2550 0.177 Uiso 1 1 calc R . .
C12 C -0.1251(3) 0.5085(4) -0.1718(3) 0.253(12) Uani 1 1 d G . .
H12 H -0.1723 0.5214 -0.1729 0.303 Uiso 1 1 calc R . .
C13 C -0.0809(4) 0.5384(3) -0.1215(3) 0.262(13) Uani 1 1 d G . .
H13 H -0.0978 0.5716 -0.0882 0.314 Uiso 1 1 calc R . .
C14 C -0.0119(4) 0.5195(3) -0.1201(3) 0.217(9) Uani 1 1 d G . .
H14 H 0.0183 0.5399 -0.0857 0.260 Uiso 1 1 calc R . .
C15 C 0.0128(3) 0.4708(3) -0.1689(3) 0.163(6) Uani 1 1 d G . .
H15 H 0.0599 0.4580 -0.1678 0.195 Uiso 1 1 calc R . .
C16 C 0.0781(3) 0.1507(3) -0.4011(4) 0.0530(14) Uani 1 1 d . . .
C17 C 0.0159(3) 0.1409(4) -0.3670(4) 0.0635(17) Uani 1 1 d . A .
H17 H -0.0180 0.1149 -0.3921 0.15(4) Uiso 1 1 calc R . .
C18 C -0.0015(4) 0.1669(4) -0.2971(4) 0.0684(19) Uani 1 1 d . . .
C19 C 0.0873(3) 0.1300(3) -0.4781(4) 0.0553(15) Uani 1 1 d . . .
C20 C 0.1426(4) 0.1564(4) -0.5172(4) 0.0692(18) Uani 1 1 d . . .
H20 H 0.1756 0.1846 -0.4934 0.09(3) Uiso 1 1 calc R . .
C21 C 0.1501(5) 0.1419(5) -0.5909(4) 0.086(2) Uani 1 1 d . . .
H21 H 0.1877 0.1603 -0.6175 0.13(4) Uiso 1 1 calc R . .
C22 C 0.1029(5) 0.1008(5) -0.6247(5) 0.093(3) Uani 1 1 d . . .
H22 H 0.1076 0.0916 -0.6752 0.066(19) Uiso 1 1 calc R . .
C23 C 0.0494(5) 0.0728(5) -0.5873(5) 0.096(3) Uani 1 1 d . . .
H23 H 0.0177 0.0435 -0.6115 0.08(2) Uiso 1 1 calc R . .
C24 C 0.0411(4) 0.0870(4) -0.5142(4) 0.076(2) Uani 1 1 d . . .
H24 H 0.0036 0.0673 -0.4883 0.13(4) Uiso 1 1 calc R . .
C25A C -0.0719(7) 0.1505(7) -0.2663(8) 0.081(3) Uiso 0.70 1 d PG A 1
C25B C -0.0559(12) 0.1277(10) -0.2531(12) 0.060(6) Uiso 0.30 1 d PG A 2
C26A C -0.1041(8) 0.1971(5) -0.2209(7) 0.122(5) Uiso 0.70 1 d PG A 1
H26A H -0.0842 0.2411 -0.2128 0.146 Uiso 0.70 1 calc PR A 1
C26B C -0.0754(6) 0.1569(6) -0.1932(6) 0.101(10) Uiso 0.30 1 d PG A 2
H26B H -0.0509 0.1957 -0.1754 0.122 Uiso 0.30 1 calc PR A 2
C27A C -0.1656(7) 0.1797(6) -0.1871(7) 0.198(11) Uiso 0.70 1 d PG A 1
H27A H -0.1879 0.2117 -0.1560 0.237 Uiso 0.70 1 calc PR A 1
C27B C -0.1316(7) 0.1322(6) -0.1544(4) 0.120(12) Uiso 0.30 1 d PG A 2
H27B H -0.1484 0.1570 -0.1136 0.144 Uiso 0.30 1 calc PR A 2
C28A C -0.1947(5) 0.1153(7) -0.1989(7) 0.164(8) Uiso 0.70 1 d PG A 1
H28A H -0.2367 0.1033 -0.1758 0.196 Uiso 0.70 1 calc PR A 1
C28B C -0.1632(7) 0.0712(6) -0.1754(5) 0.102(9) Uiso 0.30 1 d PG A 2
H28B H -0.2017 0.0544 -0.1489 0.123 Uiso 0.30 1 calc PR A 2
C29A C -0.1622(4) 0.0684(5) -0.2445(5) 0.122(5) Uiso 0.70 1 d PG A 1
H29A H -0.1820 0.0244 -0.2525 0.146 Uiso 0.70 1 calc PR A 1
C29B C -0.1387(6) 0.0349(4) -0.2352(6) 0.070(6) Uiso 0.30 1 d PG A 2
H29B H -0.1603 -0.0067 -0.2495 0.084 Uiso 0.30 1 calc PR A 2
C30A C -0.1006(5) 0.0858(5) -0.2782(4) 0.083(3) Uiso 0.70 1 d PG A 1
H30A H -0.0783 0.0538 -0.3093 0.099 Uiso 0.70 1 calc PR A 1
C30B C -0.0825(5) 0.0596(5) -0.2739(6) 0.069(7) Uiso 0.30 1 d PG A 2
H30B H -0.0621 0.0337 -0.3121 0.083 Uiso 0.30 1 calc PR A 2
C31 C 0.3856(10) 0.3559(10) -0.0507(11) 0.093(5) Uiso 0.50 1 d P . .
C32A C 0.3965(9) 0.2840(9) -0.0558(9) 0.080(4) Uiso 0.50 1 d P B 1
C33A C 0.4673(7) 0.2550(8) -0.0380(9) 0.094(8) Uiso 0.50 1 d PG B 1
C34A C 0.5133(9) 0.2907(7) 0.0059(8) 0.112(7) Uiso 0.50 1 d PG B 1
H34A H 0.4993 0.3322 0.0290 0.135 Uiso 0.50 1 calc PR B 1
C35A C 0.5797(8) 0.2659(10) 0.0159(9) 0.131(8) Uiso 0.50 1 d PG B 1
H35A H 0.6111 0.2904 0.0458 0.157 Uiso 0.50 1 calc PR B 1
C36A C 0.6001(7) 0.2053(11) -0.0180(12) 0.19(2) Uiso 0.50 1 d PG B 1
H36A H 0.6454 0.1883 -0.0111 0.233 Uiso 0.50 1 calc PR B 1
C37A C 0.5541(10) 0.1695(8) -0.0618(10) 0.148(10) Uiso 0.50 1 d PG B 1
H37A H 0.5680 0.1281 -0.0849 0.178 Uiso 0.50 1 calc PR B 1
C38A C 0.4877(8) 0.1943(7) -0.0718(8) 0.106(6) Uiso 0.50 1 d PG B 1
H38A H 0.4563 0.1699 -0.1018 0.128 Uiso 0.50 1 calc PR B 1
C32B C 0.3825(8) 0.1855(9) -0.0570(9) 0.077(4) Uiso 0.50 1 d P B 2
C33B C 0.4572(6) 0.1959(8) -0.0419(8) 0.074(4) Uiso 0.50 1 d PG B 2
C34B C 0.4800(10) 0.2636(7) -0.0460(9) 0.132(13) Uiso 0.50 1 d PG B 2
H34B H 0.4487 0.2993 -0.0583 0.158 Uiso 0.50 1 calc PR B 2
C35B C 0.5485(11) 0.2790(9) -0.0322(10) 0.168(11) Uiso 0.50 1 d PG B 2
H35B H 0.5641 0.3253 -0.0350 0.202 Uiso 0.50 1 calc PR B 2
C36B C 0.5944(7) 0.2268(14) -0.0143(11) 0.126(10) Uiso 0.50 1 d PG B 2
H36B H 0.6412 0.2374 -0.0048 0.151 Uiso 0.50 1 calc PR B 2
C37B C 0.5716(9) 0.1591(12) -0.0102(12) 0.25(2) Uiso 0.50 1 d PG B 2
H37B H 0.6029 0.1234 0.0020 0.301 Uiso 0.50 1 calc PR B 2
C38B C 0.5030(10) 0.1437(7) -0.0240(10) 0.160(10) Uiso 0.50 1 d PG B 2
H38B H 0.4875 0.0974 -0.0213 0.192 Uiso 0.50 1 calc PR B 2
O1 O 0.0462(2) 0.3032(2) -0.3884(3) 0.0604(11) Uani 1 1 d . . .
O2 O 0.0550(2) 0.3628(2) -0.2521(3) 0.0677(12) Uani 1 1 d . . .
O3 O 0.1308(2) 0.18053(19) -0.3707(2) 0.0483(9) Uani 1 1 d . . .
O4 O 0.0321(2) 0.2108(2) -0.2631(3) 0.0639(11) Uani 1 1 d . A .
O5 O 0.3517(3) 0.2384(3) -0.0746(3) 0.0785(14) Uani 1 1 d . . .
O6 O 0.2500 0.2500 -0.3278(5) 0.0474(17) Uani 1 4 d S . .
O7 O 0.1660(2) 0.1968(2) -0.2170(2) 0.0520(10) Uani 1 1 d . . .
Dy1 Dy 0.124179(14) 0.280176(14) -0.298983(16) 0.04804(13) Uani 1 1 d . A .
Dy2 Dy 0.2500 0.2500 -0.14076(3) 0.05727(19) Uani 1 4 d S . .

loop_
_atom_site_aniso_label
_atom_site_aniso_U_11
_atom_site_aniso_U_22
_atom_site_aniso_U_33
_atom_site_aniso_U_23
_atom_site_aniso_U_13
_atom_site_aniso_U_12
C1 0.042(3) 0.057(4) 0.098(5) 0.010(4) -0.003(3) 0.003(3)
C2 0.050(4) 0.074(5) 0.128(7) 0.009(5) 0.007(4) 0.014(4)
C3 0.065(5) 0.067(5) 0.099(6) 0.003(4) 0.018(4) 0.014(4)
C4 0.051(4) 0.054(4) 0.133(7) 0.019(4) -0.016(4) 0.001(3)
C5 0.068(5) 0.073(5) 0.113(7) 0.018(5) -0.026(5) 0.004(4)
C6 0.085(6) 0.105(7) 0.116(7) 0.016(6) -0.032(5) 0.000(5)
C7 0.096(7) 0.135(10) 0.134(9) 0.024(7) -0.065(7) -0.014(7)
C8 0.090(7) 0.115(8) 0.177(12) 0.015(8) -0.063(8) 0.015(6)
C9 0.064(5) 0.087(6) 0.165(9) -0.008(6) -0.042(6) 0.014(5)
C10 0.097(7) 0.087(7) 0.146(9) -0.007(6) 0.048(7) 0.026(6)
C11 0.118(9) 0.135(10) 0.191(13) -0.023(9) 0.046(9) 0.061(8)
C12 0.173(18) 0.28(3) 0.30(2) -0.11(2) 0.064(17) 0.126(18)
C13 0.26(3) 0.21(2) 0.32(3) -0.13(2) 0.12(2) 0.065(19)
C14 0.25(2) 0.157(14) 0.25(2) -0.091(14) 0.098(17) 0.048(13)
C15 0.132(11) 0.132(11) 0.224(15) -0.084(11) 0.069(11) 0.002(9)
C16 0.049(3) 0.040(3) 0.070(4) 0.002(3) -0.005(3) -0.002(3)
C17 0.048(4) 0.068(4) 0.075(4) 0.001(3) -0.001(3) -0.017(3)
C18 0.052(4) 0.066(4) 0.086(5) 0.005(4) 0.011(3) -0.008(4)
C19 0.054(4) 0.049(3) 0.063(4) 0.000(3) -0.007(3) 0.002(3)
C20 0.072(5) 0.073(5) 0.063(4) -0.004(3) 0.001(3) -0.015(4)
C21 0.099(6) 0.090(6) 0.070(5) -0.003(4) 0.013(4) -0.014(5)
C22 0.105(7) 0.108(7) 0.066(5) -0.017(5) -0.015(5) -0.005(6)
C23 0.081(6) 0.108(7) 0.098(6) -0.037(5) -0.007(5) -0.020(5)
C24 0.069(5) 0.078(5) 0.080(5) -0.016(4) -0.007(4) -0.004(4)
O1 0.043(2) 0.053(2) 0.085(3) 0.002(2) -0.006(2) 0.0058(19)
O2 0.057(3) 0.062(3) 0.084(3) -0.005(2) 0.011(2) 0.010(2)
O3 0.042(2) 0.043(2) 0.061(2) 0.0011(17) -0.0025(18) -0.0003(17)
O4 0.051(2) 0.068(3) 0.073(3) -0.003(2) 0.010(2) -0.010(2)
O5 0.086(4) 0.071(3) 0.078(3) 0.000(3) -0.025(3) 0.005(3)
O6 0.037(2) 0.037(2) 0.068(5) 0.000 0.000 0.000
O7 0.051(2) 0.052(2) 0.053(2) 0.0032(18) 0.0062(17) -0.0001(19)
Dy1 0.04004(18) 0.04361(18) 0.0605(2) -0.00052(12) 0.00292(11) 0.00116(11)
Dy2 0.0613(3) 0.0613(3) 0.0492(3) 0.000 0.000 0.000

loop_
_atom_type_symbol
_atom_type_description
_atom_type_scat_dispersion_real
_atom_type_scat_dispersion_imag
_atom_type_scat_source
C C 0.0033 0.0016 'International Tables Vol C Tables 4.2.6.8 and 6.1.1.4'
H H 0.0000 0.0000 'International Tables Vol C Tables 4.2.6.8 and 6.1.1.4'
O O 0.0106 0.0060 'International Tables Vol C Tables 4.2.6.8 and 6.1.1.4'
Dy Dy -0.1892 4.4098 'International Tables Vol C Tables 4.2.6.8 and 6.1.1.4'

loop_
_geom_angle_atom_site_label_1
_geom_angle_atom_site_label_2
_geom_angle_atom_site_label_3
_geom_angle
_geom_angle_site_symmetry_1
_geom_angle_site_symmetry_3
_geom_angle_publ_flag
O1 C1 C2 122.8(7) . . ?
O1 C1 C4 115.3(6) . . ?
C2 C1 C4 121.8(6) . . ?
C3 C2 C1 125.2(7) . . ?
O2 C3 C2 124.4(7) . . ?
O2 C3 C10 116.9(8) . . ?
C2 C3 C10 118.7(7) . . ?
C5 C4 C9 120.0 . . ?
C5 C4 C1 117.9(3) . . ?
C9 C4 C1 122.1(3) . . ?
C6 C5 C4 120.0 . . ?
C5 C6 C7 120.0 . . ?
C6 C7 C8 120.0 . . ?
C9 C8 C7 120.0 . . ?
C8 C9 C4 120.0 . . ?
C11 C10 C15 120.0 . . ?
C11 C10 C3 122.5(4) . . ?
C15 C10 C3 117.5(4) . . ?
C10 C11 C12 120.0 . . ?
C13 C12 C11 120.0 . . ?
C12 C13 C14 120.0 . . ?
C13 C14 C15 120.0 . . ?
C14 C15 C10 120.0 . . ?
O3 C16 C17 123.9(6) . . ?
O3 C16 C19 115.8(5) . . ?
C17 C16 C19 120.2(6) . . ?
C16 C17 C18 124.9(6) . . ?
O4 C18 C17 125.0(6) . . ?
O4 C18 C25A 115.6(8) . . ?
C17 C18 C25A 118.6(8) . . ?
O4 C18 C25B 116.0(11) . . ?
C17 C18 C25B 117.7(11) . . ?
C25A C18 C25B 22.4(2) . . ?
C20 C19 C24 118.2(7) . . ?
C20 C19 C16 119.2(6) . . ?
C24 C19 C16 122.6(6) . . ?
C21 C20 C19 120.6(7) . . ?
C22 C21 C20 119.5(8) . . ?
C23 C22 C21 121.2(8) . . ?
C22 C23 C24 120.1(8) . . ?
C23 C24 C19 120.4(8) . . ?
C26A C25A C30A 120.4(11) . . ?
C26A C25A C18 119.8(11) . . ?
C30A C25A C18 119.5(11) . . ?
C26B C25B C30B 120.9(19) . . ?
C26B C25B C18 115.6(17) . . ?
C30B C25B C18 123.4(17) . . ?
C25A C26A C27A 119.9(6) . . ?
C25B C26B C27B 121.0(11) . . ?
C28A C27A C26A 120.0 . . ?
C26B C27B C28B 120.0 . . ?
C27A C28A C29A 120.0 . . ?
C29B C28B C27B 120.0 . . ?
C30A C29A C28A 120.0 . . ?
C30B C29B C28B 120.0 . . ?
C29A C30A C25A 119.7(7) . . ?
C29B C30B C25B 116.9(10) . . ?
C32A C31 C32B 118.6(17) . 3 ?
O5 C32A C31 126.5(16) . . ?
O5 C32A C33A 114.4(14) . . ?
C31 C32A C33A 119.1(16) . . ?
C34A C33A C38A 120.0 . . ?
C34A C33A C32A 121.4(12) . . ?
C38A C33A C32A 118.4(12) . . ?
C33A C34A C35A 120.0 . . ?
C34A C35A C36A 120.0 . . ?
C37A C36A C35A 120.0 . . ?
C38A C37A C36A 120.0 . . ?
C37A C38A C33A 120.0 . . ?
O5 C32B C31 129.0(15) . 4 ?
O5 C32B C33B 114.0(14) . . ?
C31 C32B C33B 116.9(15) 4 . ?
C34B C33B C38B 120.0 . . ?
C34B C33B C32B 115.3(13) . . ?
C38B C33B C32B 124.7(13) . . ?
C33B C34B C35B 120.0 . . ?
C34B C35B C36B 120.0 . . ?
C37B C36B C35B 120.0 . . ?
C38B C37B C36B 120.0 . . ?
C37B C38B C33B 120.0 . . ?
C1 O1 Dy1 135.0(5) . . ?
C3 O2 Dy1 135.2(5) . . ?
C16 O3 Dy1 124.5(4) . . ?
C16 O3 Dy1 126.2(3) . 3 ?
Dy1 O3 Dy1 96.09(14) . 3 ?
C18 O4 Dy1 131.1(4) . . ?
C32B O5 C32A 100.1(11) . . ?
C32B O5 Dy2 128.9(8) . . ?
C32A O5 Dy2 130.2(8) . . ?
Dy1 O6 Dy1 87.57(8) 4 . ?
Dy1 O6 Dy1 87.57(8) 4 2 ?
Dy1 O6 Dy1 156.2(4) . 2 ?
Dy1 O6 Dy1 156.2(4) 4 3 ?
Dy1 O6 Dy1 87.57(8) . 3 ?
Dy1 O6 Dy1 87.57(8) 2 3 ?
Dy1 O7 Dy1 99.14(15) 3 . ?
Dy1 O7 Dy2 109.72(16) 3 . ?
Dy1 O7 Dy2 108.24(16) . . ?
O2 Dy1 O1 74.96(17) . . ?
O2 Dy1 O7 78.09(16) . 4 ?
O1 Dy1 O7 141.80(15) . 4 ?
O2 Dy1 O4 81.21(16) . . ?
O1 Dy1 O4 78.93(17) . . ?
O7 Dy1 O4 122.96(15) 4 . ?
O2 Dy1 O3 146.25(16) . . ?
O1 Dy1 O3 78.08(15) . . ?
O7 Dy1 O3 134.88(14) 4 . ?
O4 Dy1 O3 73.97(15) . . ?
O2 Dy1 O7 116.68(16) . . ?
O1 Dy1 O7 145.59(15) . . ?
O7 Dy1 O7 71.6(2) 4 . ?
O4 Dy1 O7 71.75(16) . . ?
O3 Dy1 O7 76.86(14) . . ?
O2 Dy1 O3 88.21(15) . 4 ?
O1 Dy1 O3 76.65(14) . 4 ?
O7 Dy1 O3 75.93(14) 4 4 ?
O4 Dy1 O3 155.18(15) . 4 ?
O3 Dy1 O3 104.97(18) . 4 ?
O7 Dy1 O3 132.79(13) . 4 ?
O2 Dy1 O6 143.61(14) . . ?
O1 Dy1 O6 121.9(2) . . ?
O7 Dy1 O6 69.95(18) 4 . ?
O4 Dy1 O6 130.96(12) . . ?
O3 Dy1 O6 69.15(13) . . ?
O7 Dy1 O6 69.31(17) . . ?
O3 Dy1 O6 67.84(13) 4 . ?
O2 Dy1 Dy1 97.78(12) . 4 ?
O1 Dy1 Dy1 117.63(11) . 4 ?
O7 Dy1 Dy1 40.89(10) 4 4 ?
O4 Dy1 Dy1 162.72(12) . 4 ?
O3 Dy1 Dy1 112.65(9) . 4 ?
O7 Dy1 Dy1 93.75(10) . 4 ?
O3 Dy1 Dy1 40.99(9) 4 4 ?
O6 Dy1 Dy1 46.22(4) . 4 ?
O2 Dy1 Dy1 156.18(13) . 3 ?
O1 Dy1 Dy1 120.99(11) . 3 ?
O7 Dy1 Dy1 93.82(10) 4 3 ?
O4 Dy1 Dy1 84.74(12) . 3 ?
O3 Dy1 Dy1 42.92(9) . 3 ?
O7 Dy1 Dy1 39.97(10) . 3 ?
O3 Dy1 Dy1 111.77(9) 4 3 ?
O6 Dy1 Dy1 46.22(4) . 3 ?
Dy1 Dy1 Dy1 90.0 4 3 ?
O2 Dy1 Dy2 101.42(13) . . ?
O1 Dy1 Dy2 176.38(11) . . ?
O7 Dy1 Dy2 35.76(10) 4 . ?
O4 Dy1 Dy2 100.70(12) . . ?
O3 Dy1 Dy2 105.32(9) . . ?
O7 Dy1 Dy2 36.14(10) . . ?
O3 Dy1 Dy2 103.39(9) 4 . ?
O6 Dy1 Dy2 61.04(19) . . ?
Dy1 Dy1 Dy2 62.450(4) 4 . ?
Dy1 Dy1 Dy2 62.450(4) 3 . ?
O5 Dy2 O5 74.24(14) 3 2 ?
O5 Dy2 O5 117.2(3) 3 4 ?
O5 Dy2 O5 74.24(14) 2 4 ?
O5 Dy2 O5 74.24(14) 3 . ?
O5 Dy2 O5 117.2(3) 2 . ?
O5 Dy2 O5 74.24(14) 4 . ?
O5 Dy2 O7 76.58(17) 3 4 ?
O5 Dy2 O7 82.67(17) 2 4 ?
O5 Dy2 O7 147.56(16) 4 4 ?
O5 Dy2 O7 137.68(16) . 4 ?
O5 Dy2 O7 137.68(16) 3 . ?
O5 Dy2 O7 76.58(17) 2 . ?
O5 Dy2 O7 82.66(17) 4 . ?
O5 Dy2 O7 147.56(16) . . ?
O7 Dy2 O7 69.85(9) 4 . ?
O5 Dy2 O7 82.67(17) 3 2 ?
O5 Dy2 O7 147.56(16) 2 2 ?
O5 Dy2 O7 137.68(16) 4 2 ?
O5 Dy2 O7 76.58(17) . 2 ?
O7 Dy2 O7 69.85(9) 4 2 ?
O7 Dy2 O7 108.12(19) . 2 ?
O5 Dy2 O7 147.56(16) 3 3 ?
O5 Dy2 O7 137.68(16) 2 3 ?
O5 Dy2 O7 76.58(17) 4 3 ?
O5 Dy2 O7 82.67(17) . 3 ?
O7 Dy2 O7 108.12(19) 4 3 ?
O7 Dy2 O7 69.85(9) . 3 ?
O7 Dy2 O7 69.85(9) 2 3 ?
O5 Dy2 Dy1 109.04(14) 3 . ?
O5 Dy2 Dy1 80.80(15) 2 . ?
O5 Dy2 Dy1 117.53(14) 4 . ?
O5 Dy2 Dy1 161.50(15) . . ?
O7 Dy2 Dy1 34.51(9) 4 . ?
O7 Dy2 Dy1 35.63(9) . . ?
O7 Dy2 Dy1 85.69(9) 2 . ?
O7 Dy2 Dy1 86.33(9) 3 . ?
O5 Dy2 Dy1 80.80(15) 3 4 ?
O5 Dy2 Dy1 117.53(14) 2 4 ?
O5 Dy2 Dy1 161.50(15) 4 4 ?
O5 Dy2 Dy1 109.04(14) . 4 ?
O7 Dy2 Dy1 35.63(9) 4 4 ?
O7 Dy2 Dy1 86.33(9) . 4 ?
O7 Dy2 Dy1 34.52(9) 2 4 ?
O7 Dy2 Dy1 85.69(9) 3 4 ?
Dy1 Dy2 Dy1 55.101(9) . 4 ?
O5 Dy2 Dy1 117.53(14) 3 2 ?
O5 Dy2 Dy1 161.50(15) 2 2 ?
O5 Dy2 Dy1 109.04(14) 4 2 ?
O5 Dy2 Dy1 80.80(15) . 2 ?
O7 Dy2 Dy1 86.33(9) 4 2 ?
O7 Dy2 Dy1 85.69(9) . 2 ?
O7 Dy2 Dy1 35.63(9) 2 2 ?
O7 Dy2 Dy1 34.52(9) 3 2 ?
Dy1 Dy2 Dy1 81.706(15) . 2 ?
Dy1 Dy2 Dy1 55.102(9) 4 2 ?
O5 Dy2 Dy1 161.50(15) 3 3 ?
O5 Dy2 Dy1 109.04(14) 2 3 ?
O5 Dy2 Dy1 80.80(15) 4 3 ?
O5 Dy2 Dy1 117.53(14) . 3 ?
O7 Dy2 Dy1 85.69(9) 4 3 ?
O7 Dy2 Dy1 34.52(9) . 3 ?
O7 Dy2 Dy1 86.33(9) 2 3 ?
O7 Dy2 Dy1 35.63(9) 3 3 ?
Dy1 Dy2 Dy1 55.103(9) . 3 ?
Dy1 Dy2 Dy1 81.706(15) 4 3 ?
Dy1 Dy2 Dy1 55.101(9) 2 3 ?

loop_
_geom_bond_atom_site_label_1
_geom_bond_atom_site_label_2
_geom_bond_distance
_geom_bond_site_symmetry_2
_geom_bond_publ_flag
C1 O1 1.267(8) . ?
C1 C2 1.409(12) . ?
C1 C4 1.501(8) . ?
C2 C3 1.395(13) . ?
C3 O2 1.261(9) . ?
C3 C10 1.488(9) . ?
C4 C5 1.3900 . ?
C4 C9 1.3900 . ?
C5 C6 1.3900 . ?
C6 C7 1.3900 . ?
C7 C8 1.3900 . ?
C8 C9 1.3900 . ?
C10 C11 1.3900 . ?
C10 C15 1.3901 . ?
C11 C12 1.3900 . ?
C12 C13 1.3900 . ?
C13 C14 1.3900 . ?
C14 C15 1.3900 . ?
C16 O3 1.303(7) . ?
C16 C17 1.374(9) . ?
C16 C19 1.482(9) . ?
C17 C18 1.422(10) . ?
C18 O4 1.244(9) . ?
C18 C25A 1.515(15) . ?
C18 C25B 1.53(2) . ?
C19 C20 1.393(10) . ?
C19 C24 1.396(10) . ?
C20 C21 1.392(10) . ?
C21 C22 1.365(12) . ?
C22 C23 1.360(13) . ?
C23 C24 1.381(11) . ?
C25A C26A 1.382(17) . ?
C25A C30A 1.393(15) . ?
C25B C26B 1.29(3) . ?
C25B C30B 1.47(2) . ?
C26A C27A 1.3900 . ?
C26B C27B 1.3899 . ?
C27A C28A 1.3900 . ?
C27B C28B 1.3900 . ?
C28A C29A 1.3900 . ?
C28B C29B 1.3900 . ?
C29A C30A 1.3900 . ?
C29B C30B 1.3900 . ?
C31 C32A 1.42(3) . ?
C31 C32B 1.48(2) 3 ?
C32A O5 1.289(18) . ?
C32A C33A 1.52(2) . ?
C33A C34A 1.3900 . ?
C33A C38A 1.3900 . ?
C34A C35A 1.3900 . ?
C35A C36A 1.3900 . ?
C36A C37A 1.3900 . ?
C37A C38A 1.3900 . ?
C32B O5 1.233(18) . ?
C32B C31 1.48(2) 4 ?
C32B C33B 1.49(2) . ?
C33B C34B 1.3900 . ?
C33B C38B 1.3900 . ?
C34B C35B 1.3900 . ?
C35B C36B 1.3900 . ?
C36B C37B 1.3900 . ?
C37B C38B 1.3900 . ?
O1 Dy1 2.281(4) . ?
O2 Dy1 2.265(4) . ?
O3 Dy1 2.346(4) . ?
O3 Dy1 2.436(4) 3 ?
O4 Dy1 2.336(4) . ?
O5 Dy2 2.333(5) . ?
O6 Dy1 2.5703(18) 4 ?
O6 Dy1 2.5703(18) . ?
O6 Dy1 2.5704(18) 2 ?
O6 Dy1 2.5704(18) 3 ?
O7 Dy1 2.315(4) 3 ?
O7 Dy1 2.358(4) . ?
O7 Dy2 2.387(4) . ?
Dy1 O7 2.314(4) 4 ?
Dy1 O3 2.436(4) 4 ?
Dy1 Dy1 3.5570(4) 4 ?
Dy1 Dy1 3.5571(4) 3 ?
Dy1 Dy2 3.8451(6) . ?
Dy2 O5 2.332(5) 3 ?
Dy2 O5 2.332(5) 2 ?
Dy2 O5 2.332(5) 4 ?
Dy2 O7 2.387(4) 4 ?
Dy2 O7 2.387(4) 2 ?
Dy2 O7 2.387(4) 3 ?
Dy2 Dy1 3.8451(6) 4 ?
Dy2 Dy1 3.8452(6) 2 ?
Dy2 Dy1 3.8452(6) 3 ?

loop_
_geom_torsion_atom_site_label_1
_geom_torsion_atom_site_label_2
_geom_torsion_atom_site_label_3
_geom_torsion_atom_site_label_4
_geom_torsion
_geom_torsion_site_symmetry_1
_geom_torsion_site_symmetry_2
_geom_torsion_site_symmetry_3
_geom_torsion_site_symmetry_4
_geom_torsion_publ_flag
O1 C1 C2 C3 0.6(13) . . . . ?
C4 C1 C2 C3 -176.5(7) . . . . ?
C1 C2 C3 O2 -4.6(14) . . . . ?
C1 C2 C3 C10 172.1(7) . . . . ?
O1 C1 C4 C5 -0.5(7) . . . . ?
C2 C1 C4 C5 176.8(6) . . . . ?
O1 C1 C4 C9 177.3(4) . . . . ?
C2 C1 C4 C9 -5.4(8) . . . . ?
C9 C4 C5 C6 0.0 . . . . ?
C1 C4 C5 C6 177.9(4) . . . . ?
C4 C5 C6 C7 0.0 . . . . ?
C5 C6 C7 C8 0.0 . . . . ?
C6 C7 C8 C9 0.0 . . . . ?
C7 C8 C9 C4 0.0 . . . . ?
C5 C4 C9 C8 0.0 . . . . ?
C1 C4 C9 C8 -177.8(4) . . . . ?
O2 C3 C10 C11 -162.2(5) . . . . ?
C2 C3 C10 C11 20.8(9) . . . . ?
O2 C3 C10 C15 17.4(8) . . . . ?
C2 C3 C10 C15 -159.6(6) . . . . ?
C15 C10 C11 C12 0.0 . . . . ?
C3 C10 C11 C12 179.6(5) . . . . ?
C10 C11 C12 C13 0.0 . . . . ?
C11 C12 C13 C14 0.0 . . . . ?
C12 C13 C14 C15 0.0 . . . . ?
C13 C14 C15 C10 0.0 . . . . ?
C11 C10 C15 C14 0.0 . . . . ?
C3 C10 C15 C14 -179.6(4) . . . . ?
O3 C16 C17 C18 5.6(11) . . . . ?
C19 C16 C17 C18 -171.1(7) . . . . ?
C16 C17 C18 O4 12.6(12) . . . . ?
C16 C17 C18 C25A -178.8(9) . . . . ?
C16 C17 C18 C25B -153.3(9) . . . . ?
O3 C16 C19 C20 -14.3(9) . . . . ?
C17 C16 C19 C20 162.7(7) . . . . ?
O3 C16 C19 C24 168.2(6) . . . . ?
C17 C16 C19 C24 -14.7(10) . . . . ?
C24 C19 C20 C21 2.0(11) . . . . ?
C16 C19 C20 C21 -175.5(7) . . . . ?
C19 C20 C21 C22 -0.6(13) . . . . ?
C20 C21 C22 C23 -1.2(15) . . . . ?
C21 C22 C23 C24 1.5(16) . . . . ?
C22 C23 C24 C19 0.0(14) . . . . ?
C20 C19 C24 C23 -1.7(12) . . . . ?
C16 C19 C24 C23 175.7(7) . . . . ?
O4 C18 C25A C26A 21.2(17) . . . . ?
C17 C18 C25A C26A -148.4(12) . . . . ?
C25B C18 C25A C26A 118(4) . . . . ?
O4 C18 C25A C30A -152.5(10) . . . . ?
C17 C18 C25A C30A 37.9(16) . . . . ?
C25B C18 C25A C30A -56(3) . . . . ?
O4 C18 C25B C26B 19.6(17) . . . . ?
C17 C18 C25B C26B -173.2(11) . . . . ?
C25A C18 C25B C26B -75(3) . . . . ?
O4 C18 C25B C30B -157.1(12) . . . . ?
C17 C18 C25B C30B 10.1(18) . . . . ?
C25A C18 C25B C30B 108(4) . . . . ?
C30A C25A C26A C27A 0(2) . . . . ?
C18 C25A C26A C27A -174.0(9) . . . . ?
C30B C25B C26B C27B -13(2) . . . . ?
C18 C25B C26B C27B 169.9(10) . . . . ?
C25A C26A C27A C28A 0.1(10) . . . . ?
C25B C26B C27B C28B 6.9(11) . . . . ?
C26A C27A C28A C29A 0.0 . . . . ?
C26B C27B C28B C29B 0.0 . . . . ?
C27A C28A C29A C30A 0.0 . . . . ?
C27B C28B C29B C30B 0.0 . . . . ?
C28A C29A C30A C25A -0.1(10) . . . . ?
C26A C25A C30A C29A 0(2) . . . . ?
C18 C25A C30A C29A 174.0(9) . . . . ?
C28B C29B C30B C25B -5.9(10) . . . . ?
C26B C25B C30B C29B 13(2) . . . . ?
C18 C25B C30B C29B -170.7(11) . . . . ?
C32B C31 C32A O5 9(3) 3 . . . ?
C32B C31 C32A C33A -170.8(15) 3 . . . ?
O5 C32A C33A C34A -157.5(11) . . . . ?
C31 C32A C33A C34A 23(2) . . . . ?
O5 C32A C33A C38A 28.1(19) . . . . ?
C31 C32A C33A C38A -151.8(15) . . . . ?
C38A C33A C34A C35A 0.0 . . . . ?
C32A C33A C34A C35A -174.3(18) . . . . ?
C33A C34A C35A C36A 0.0 . . . . ?
C34A C35A C36A C37A 0.0 . . . . ?
C35A C36A C37A C38A 0.0 . . . . ?
C36A C37A C38A C33A 0.0 . . . . ?
C34A C33A C38A C37A 0.0 . . . . ?
C32A C33A C38A C37A 174.4(18) . . . . ?
O5 C32B C33B C34B 3.4(18) . . . . ?
C31 C32B C33B C34B -177.9(13) 4 . . . ?
O5 C32B C33B C38B -177.3(12) . . . . ?
C31 C32B C33B C38B 1(2) 4 . . . ?
C38B C33B C34B C35B 0.0 . . . . ?
C32B C33B C34B C35B 179.3(14) . . . . ?
C33B C34B C35B C36B 0.0 . . . . ?
C34B C35B C36B C37B 0.0 . . . . ?
C35B C36B C37B C38B 0.0 . . . . ?
C36B C37B C38B C33B 0.0 . . . . ?
C34B C33B C38B C37B 0.0 . . . . ?
C32B C33B C38B C37B -179.3(15) . . . . ?
C2 C1 O1 Dy1 14.8(11) . . . . ?
C4 C1 O1 Dy1 -168.0(3) . . . . ?
C2 C3 O2 Dy1 -6.6(13) . . . . ?
C10 C3 O2 Dy1 176.6(4) . . . . ?
C17 C16 O3 Dy1 -42.4(8) . . . . ?
C19 C16 O3 Dy1 134.5(4) . . . . ?
C17 C16 O3 Dy1 89.0(7) . . . 3 ?
C19 C16 O3 Dy1 -94.1(6) . . . 3 ?
C17 C18 O4 Dy1 9.7(11) . . . . ?
C25A C18 O4 Dy1 -159.2(7) . . . . ?
C25B C18 O4 Dy1 175.9(7) . . . . ?
C31 C32B O5 C32A 167.3(18) 4 . . . ?
C33B C32B O5 C32A -14.2(16) . . . . ?
C31 C32B O5 Dy2 -22(2) 4 . . . ?
C33B C32B O5 Dy2 156.8(9) . . . . ?
C31 C32A O5 C32B -167.9(18) . . . . ?
C33A C32A O5 C32B 12.3(16) . . . . ?
C31 C32A O5 Dy2 21(2) . . . . ?
C33A C32A O5 Dy2 -158.6(10) . . . . ?
C3 O2 Dy1 O1 12.9(7) . . . . ?
C3 O2 Dy1 O7 165.5(7) . . . 4 ?
C3 O2 Dy1 O4 -67.9(7) . . . . ?
C3 O2 Dy1 O3 -25.2(8) . . . . ?
C3 O2 Dy1 O7 -132.3(7) . . . . ?
C3 O2 Dy1 O3 89.5(7) . . . 4 ?
C3 O2 Dy1 O6 136.8(7) . . . . ?
C3 O2 Dy1 Dy1 129.5(7) . . . 4 ?
C3 O2 Dy1 Dy1 -122.5(7) . . . 3 ?
C3 O2 Dy1 Dy2 -167.2(7) . . . . ?
C1 O1 Dy1 O2 -17.1(6) . . . . ?
C1 O1 Dy1 O7 -63.7(7) . . . 4 ?
C1 O1 Dy1 O4 66.6(6) . . . . ?
C1 O1 Dy1 O3 142.4(6) . . . . ?
C1 O1 Dy1 O7 98.4(6) . . . . ?
C1 O1 Dy1 O3 -108.9(6) . . . 4 ?
C1 O1 Dy1 O6 -161.7(5) . . . . ?
C1 O1 Dy1 Dy1 -108.1(6) . . . 4 ?
C1 O1 Dy1 Dy1 143.5(6) . . . 3 ?
C1 O1 Dy1 Dy2 -18(2) . . . . ?
C18 O4 Dy1 O2 128.7(7) . . . . ?
C18 O4 Dy1 O1 52.5(6) . . . . ?
C18 O4 Dy1 O7 -161.7(6) . . . 4 ?
C18 O4 Dy1 O3 -28.2(6) . . . . ?
C18 O4 Dy1 O7 -109.3(6) . . . . ?
C18 O4 Dy1 O3 62.9(8) . . . 4 ?
C18 O4 Dy1 O6 -70.5(7) . . . . ?
C18 O4 Dy1 Dy1 -143.3(5) . . . 4 ?
C18 O4 Dy1 Dy1 -70.6(6) . . . 3 ?
C18 O4 Dy1 Dy2 -131.2(6) . . . . ?
C16 O3 Dy1 O2 -1.5(6) . . . . ?
Dy1 O3 Dy1 O2 -144.0(2) 3 . . . ?
C16 O3 Dy1 O1 -39.0(4) . . . . ?
Dy1 O3 Dy1 O1 178.53(17) 3 . . . ?
C16 O3 Dy1 O7 163.6(4) . . . 4 ?
Dy1 O3 Dy1 O7 21.1(2) 3 . . 4 ?
C16 O3 Dy1 O4 42.8(4) . . . . ?
Dy1 O3 Dy1 O4 -99.72(17) 3 . . . ?
C16 O3 Dy1 O7 117.2(5) . . . . ?
Dy1 O3 Dy1 O7 -25.24(13) 3 . . . ?
C16 O3 Dy1 O3 -111.5(4) . . . 4 ?
Dy1 O3 Dy1 O3 106.03(12) 3 . . 4 ?
C16 O3 Dy1 O6 -170.2(5) . . . . ?
Dy1 O3 Dy1 O6 47.34(19) 3 . . . ?
C16 O3 Dy1 Dy1 -154.2(4) . . . 4 ?
Dy1 O3 Dy1 Dy1 63.34(13) 3 . . 4 ?
C16 O3 Dy1 Dy1 142.5(5) . . . 3 ?
C16 O3 Dy1 Dy2 139.7(4) . . . . ?
Dy1 O3 Dy1 Dy2 -2.75(13) 3 . . . ?
Dy1 O7 Dy1 O2 173.84(15) 3 . . . ?
Dy2 O7 Dy1 O2 -71.8(2) . . . . ?
Dy1 O7 Dy1 O1 71.1(3) 3 . . . ?
Dy2 O7 Dy1 O1 -174.5(2) . . . . ?
Dy1 O7 Dy1 O7 -120.41(12) 3 . . 4 ?
Dy2 O7 Dy1 O7 -6.03(16) . . . 4 ?
Dy1 O7 Dy1 O4 104.08(18) 3 . . . ?
Dy2 O7 Dy1 O4 -141.5(2) . . . . ?
Dy1 O7 Dy1 O3 26.88(14) 3 . . . ?
Dy2 O7 Dy1 O3 141.26(18) . . . . ?
Dy1 O7 Dy1 O3 -71.5(2) 3 . . 4 ?
Dy2 O7 Dy1 O3 42.9(2) . . . 4 ?
Dy1 O7 Dy1 O6 -45.51(16) 3 . . . ?
Dy2 O7 Dy1 O6 68.87(17) . . . . ?
Dy1 O7 Dy1 Dy1 -85.52(12) 3 . . 4 ?
Dy2 O7 Dy1 Dy1 28.86(14) . . . 4 ?
Dy2 O7 Dy1 Dy1 114.4(2) . . . 3 ?
Dy1 O7 Dy1 Dy2 -114.4(2) 3 . . . ?
Dy1 O6 Dy1 O2 -10.1(5) 4 . . . ?
Dy1 O6 Dy1 O2 68.3(3) 2 . . . ?
Dy1 O6 Dy1 O2 146.7(2) 3 . . . ?
Dy1 O6 Dy1 O1 99.2(2) 4 . . . ?
Dy1 O6 Dy1 O1 177.56(13) 2 . . . ?
Dy1 O6 Dy1 O1 -104.1(2) 3 . . . ?
Dy1 O6 Dy1 O7 -40.10(17) 4 . . 4 ?
Dy1 O6 Dy1 O7 38.26(12) 2 . . 4 ?
Dy1 O6 Dy1 O7 116.6(2) 3 . . 4 ?
Dy1 O6 Dy1 O4 -156.85(16) 4 . . . ?
Dy1 O6 Dy1 O4 -78.5(2) 2 . . . ?
Dy1 O6 Dy1 O4 -0.1(4) 3 . . . ?
Dy1 O6 Dy1 O3 159.4(3) 4 . . . ?
Dy1 O6 Dy1 O3 -122.28(12) 2 . . . ?
Dy1 O6 Dy1 O3 -43.92(15) 3 . . . ?
Dy1 O6 Dy1 O7 -117.3(2) 4 . . . ?
Dy1 O6 Dy1 O7 -38.95(12) 2 . . . ?
Dy1 O6 Dy1 O7 39.41(17) 3 . . . ?
Dy1 O6 Dy1 O3 42.39(15) 4 . . 4 ?
Dy1 O6 Dy1 O3 120.75(12) 2 . . 4 ?
Dy1 O6 Dy1 O3 -160.9(3) 3 . . 4 ?
Dy1 O6 Dy1 Dy1 78.36(18) 2 . . 4 ?
Dy1 O6 Dy1 Dy1 156.7(4) 3 . . 4 ?
Dy1 O6 Dy1 Dy1 -156.7(4) 4 . . 3 ?
Dy1 O6 Dy1 Dy1 -78.36(18) 2 . . 3 ?
Dy1 O6 Dy1 Dy2 -78.36(18) 4 . . . ?
Dy1 O6 Dy1 Dy2 0.0 2 . . . ?
Dy1 O6 Dy1 Dy2 78.36(18) 3 . . . ?
C32B O5 Dy2 O5 158.1(10) . . . 3 ?
C32A O5 Dy2 O5 -33.5(12) . . . 3 ?
C32B O5 Dy2 O5 95.6(11) . . . 2 ?
C32A O5 Dy2 O5 -96.0(11) . . . 2 ?
C32B O5 Dy2 O5 33.1(11) . . . 4 ?
C32A O5 Dy2 O5 -158.5(11) . . . 4 ?
C32B O5 Dy2 O7 -153.8(10) . . . 4 ?
C32A O5 Dy2 O7 14.5(12) . . . 4 ?
C32B O5 Dy2 O7 -13.1(12) . . . . ?
C32A O5 Dy2 O7 155.3(11) . . . . ?
C32B O5 Dy2 O7 -115.9(11) . . . 2 ?
C32A O5 Dy2 O7 52.5(11) . . . 2 ?
C32B O5 Dy2 O7 -44.9(11) . . . 3 ?
C32A O5 Dy2 O7 123.5(11) . . . 3 ?
C32B O5 Dy2 Dy1 -98.9(11) . . . . ?
C32A O5 Dy2 Dy1 69.5(12) . . . . ?
C32B O5 Dy2 Dy1 -127.8(11) . . . 4 ?
C32A O5 Dy2 Dy1 40.6(11) . . . 4 ?
C32B O5 Dy2 Dy1 -79.8(11) . . . 2 ?
C32A O5 Dy2 Dy1 88.6(11) . . . 2 ?
C32B O5 Dy2 Dy1 -37.3(11) . . . 3 ?
C32A O5 Dy2 Dy1 131.1(11) . . . 3 ?
Dy1 O7 Dy2 O5 152.7(2) 3 . . 3 ?
Dy1 O7 Dy2 O5 45.5(3) . . . 3 ?
Dy1 O7 Dy2 O5 -159.9(2) 3 . . 2 ?
Dy1 O7 Dy2 O5 92.91(19) . . . 2 ?
Dy1 O7 Dy2 O5 -84.41(19) 3 . . 4 ?
Dy1 O7 Dy2 O5 168.4(2) . . . 4 ?
Dy1 O7 Dy2 O5 -39.9(4) 3 . . . ?
Dy1 O7 Dy2 O5 -147.1(3) . . . . ?
Dy1 O7 Dy2 O7 113.11(6) 3 . . 4 ?
Dy1 O7 Dy2 O7 5.90(16) . . . 4 ?
Dy1 O7 Dy2 O7 53.52(11) 3 . . 2 ?
Dy1 O7 Dy2 O7 -53.68(11) . . . 2 ?
Dy1 O7 Dy2 O7 -6.07(17) 3 . . 3 ?
Dy1 O7 Dy2 O7 -113.27(5) . . . 3 ?
Dy1 O7 Dy2 Dy1 107.2(2) 3 . . . ?
Dy1 O7 Dy2 Dy1 80.68(14) 3 . . 4 ?
Dy1 O7 Dy2 Dy1 -26.52(13) . . . 4 ?
Dy1 O7 Dy2 Dy1 25.44(13) 3 . . 2 ?
Dy1 O7 Dy2 Dy1 -81.76(13) . . . 2 ?
Dy1 O7 Dy2 Dy1 -107.2(2) . . . 3 ?
O2 Dy1 Dy2 O5 -29.4(2) . . . 3 ?
O1 Dy1 Dy2 O5 -28.8(18) . . . 3 ?
O7 Dy1 Dy2 O5 20.7(2) 4 . . 3 ?
O4 Dy1 Dy2 O5 -112.51(19) . . . 3 ?
O3 Dy1 Dy2 O5 171.35(18) . . . 3 ?
O7 Dy1 Dy2 O5 -149.5(2) . . . 3 ?
O3 Dy1 Dy2 O5 61.44(18) 4 . . 3 ?
O6 Dy1 Dy2 O5 116.35(15) . . . 3 ?
Dy1 Dy1 Dy2 O5 63.45(15) 4 . . 3 ?
Dy1 Dy1 Dy2 O5 169.24(15) 3 . . 3 ?
O2 Dy1 Dy2 O5 40.26(18) . . . 2 ?
O1 Dy1 Dy2 O5 40.9(18) . . . 2 ?
O7 Dy1 Dy2 O5 90.4(2) 4 . . 2 ?
O4 Dy1 Dy2 O5 -42.82(18) . . . 2 ?
O3 Dy1 Dy2 O5 -118.95(16) . . . 2 ?
O7 Dy1 Dy2 O5 -79.8(2) . . . 2 ?
O3 Dy1 Dy2 O5 131.14(16) 4 . . 2 ?
O6 Dy1 Dy2 O5 -173.96(13) . . . 2 ?
Dy1 Dy1 Dy2 O5 133.15(13) 4 . . 2 ?
Dy1 Dy1 Dy2 O5 -121.06(13) 3 . . 2 ?
O2 Dy1 Dy2 O5 107.0(2) . . . 4 ?
O1 Dy1 Dy2 O5 107.7(18) . . . 4 ?
O7 Dy1 Dy2 O5 157.2(2) 4 . . 4 ?
O4 Dy1 Dy2 O5 23.9(2) . . . 4 ?
O3 Dy1 Dy2 O5 -52.20(18) . . . 4 ?
O7 Dy1 Dy2 O5 -13.0(2) . . . 4 ?
O3 Dy1 Dy2 O5 -162.11(18) 4 . . 4 ?
O6 Dy1 Dy2 O5 -107.21(16) . . . 4 ?
Dy1 Dy1 Dy2 O5 -160.10(16) 4 . . 4 ?
Dy1 Dy1 Dy2 O5 -54.31(16) 3 . . 4 ?
O2 Dy1 Dy2 O5 -126.7(4) . . . . ?
O1 Dy1 Dy2 O5 -126.0(18) . . . . ?
O7 Dy1 Dy2 O5 -76.5(4) 4 . . . ?
O4 Dy1 Dy2 O5 150.3(4) . . . . ?
O3 Dy1 Dy2 O5 74.1(4) . . . . ?
O7 Dy1 Dy2 O5 113.3(4) . . . . ?
O3 Dy1 Dy2 O5 -35.8(4) 4 . . . ?
O6 Dy1 Dy2 O5 19.1(4) . . . . ?
Dy1 Dy1 Dy2 O5 -33.8(4) 4 . . . ?
Dy1 Dy1 Dy2 O5 72.0(4) 3 . . . ?
O2 Dy1 Dy2 O7 -50.2(2) . . . 4 ?
O1 Dy1 Dy2 O7 -49.5(18) . . . 4 ?
O4 Dy1 Dy2 O7 -133.2(2) . . . 4 ?
O3 Dy1 Dy2 O7 150.62(19) . . . 4 ?
O7 Dy1 Dy2 O7 -170.2(3) . . . 4 ?
O3 Dy1 Dy2 O7 40.71(19) 4 . . 4 ?
O6 Dy1 Dy2 O7 95.62(17) . . . 4 ?
Dy1 Dy1 Dy2 O7 42.72(17) 4 . . 4 ?
Dy1 Dy1 Dy2 O7 148.52(17) 3 . . 4 ?
O2 Dy1 Dy2 O7 120.0(2) . . . . ?
O1 Dy1 Dy2 O7 120.7(18) . . . . ?
O7 Dy1 Dy2 O7 170.2(3) 4 . . . ?
O4 Dy1 Dy2 O7 36.9(2) . . . . ?
O3 Dy1 Dy2 O7 -39.19(19) . . . . ?
O3 Dy1 Dy2 O7 -149.10(19) 4 . . . ?
O6 Dy1 Dy2 O7 -94.19(16) . . . . ?
Dy1 Dy1 Dy2 O7 -147.09(16) 4 . . . ?
Dy1 Dy1 Dy2 O7 -41.30(16) 3 . . . ?
O2 Dy1 Dy2 O7 -110.15(16) . . . 2 ?
O1 Dy1 Dy2 O7 -109.5(18) . . . 2 ?
O7 Dy1 Dy2 O7 -59.99(9) 4 . . 2 ?
O4 Dy1 Dy2 O7 166.77(15) . . . 2 ?
O3 Dy1 Dy2 O7 90.64(14) . . . 2 ?
O7 Dy1 Dy2 O7 129.83(17) . . . 2 ?
O3 Dy1 Dy2 O7 -19.28(13) 4 . . 2 ?
O6 Dy1 Dy2 O7 35.63(9) . . . 2 ?
Dy1 Dy1 Dy2 O7 -17.26(9) 4 . . 2 ?
Dy1 Dy1 Dy2 O7 88.53(9) 3 . . 2 ?
O2 Dy1 Dy2 O7 179.81(16) . . . 3 ?
O1 Dy1 Dy2 O7 -180(100) . . . 3 ?
O7 Dy1 Dy2 O7 -130.03(18) 4 . . 3 ?
O4 Dy1 Dy2 O7 96.73(15) . . . 3 ?
O3 Dy1 Dy2 O7 20.60(14) . . . 3 ?
O7 Dy1 Dy2 O7 59.79(9) . . . 3 ?
O3 Dy1 Dy2 O7 -89.31(13) 4 . . 3 ?
O6 Dy1 Dy2 O7 -34.41(9) . . . 3 ?
Dy1 Dy1 Dy2 O7 -87.30(9) 4 . . 3 ?
Dy1 Dy1 Dy2 O7 18.49(9) 3 . . 3 ?
O2 Dy1 Dy2 Dy1 -92.89(13) . . . 4 ?
O1 Dy1 Dy2 Dy1 -92.2(18) . . . 4 ?
O7 Dy1 Dy2 Dy1 -42.72(17) 4 . . 4 ?
O4 Dy1 Dy2 Dy1 -175.96(12) . . . 4 ?
O3 Dy1 Dy2 Dy1 107.90(10) . . . 4 ?
O7 Dy1 Dy2 Dy1 147.09(16) . . . 4 ?
O3 Dy1 Dy2 Dy1 -2.01(9) 4 . . 4 ?
O6 Dy1 Dy2 Dy1 52.897(3) . . . 4 ?
Dy1 Dy1 Dy2 Dy1 105.793(6) 3 . . 4 ?
O2 Dy1 Dy2 Dy1 -145.78(13) . . . 2 ?
O1 Dy1 Dy2 Dy1 -145.1(18) . . . 2 ?
O7 Dy1 Dy2 Dy1 -95.62(17) 4 . . 2 ?
O4 Dy1 Dy2 Dy1 131.14(12) . . . 2 ?
O3 Dy1 Dy2 Dy1 55.00(10) . . . 2 ?
O7 Dy1 Dy2 Dy1 94.19(16) . . . 2 ?
O3 Dy1 Dy2 Dy1 -54.91(9) 4 . . 2 ?
O6 Dy1 Dy2 Dy1 0.0 . . . 2 ?
Dy1 Dy1 Dy2 Dy1 -52.896(3) 4 . . 2 ?
Dy1 Dy1 Dy2 Dy1 52.896(3) 3 . . 2 ?
O2 Dy1 Dy2 Dy1 161.32(13) . . . 3 ?
O1 Dy1 Dy2 Dy1 162.0(18) . . . 3 ?
O7 Dy1 Dy2 Dy1 -148.52(17) 4 . . 3 ?
O4 Dy1 Dy2 Dy1 78.24(12) . . . 3 ?
O3 Dy1 Dy2 Dy1 2.11(10) . . . 3 ?
O7 Dy1 Dy2 Dy1 41.30(16) . . . 3 ?
O3 Dy1 Dy2 Dy1 -107.80(9) 4 . . 3 ?
O6 Dy1 Dy2 Dy1 -52.896(3) . . . 3 ?
Dy1 Dy1 Dy2 Dy1 -105.793(6) 4 . . 3 ?
